data_4339233
loop_
_publ_author_name
'DeMott, Jessica C.'
'Basuli, Falguni'
'Kilgore, Uriah J.'
'Foxman, Bruce M.'
'Huffman, John C.'
'Ozerov, Oleg V.'
'Mindiola, Daniel J.'

_publ_contact_author 'J.C. Huffman'
_publ_section_title
;
 Silver(I) and thallium(I) complexes of a PNP ligand and their utility as
 PNP transfer reagents.
;
_journal_issue 16
_journal_name_full 'Inorganic chemistry'
_journal_page_first 6271
_journal_page_last 6276
_journal_paper_doi 10.1021/ic0700598
_journal_volume 46
_journal_year 2007
_chemical_formula_structural Tl(C26H40P2N)
_chemical_formula_sum 'C26 H40 N P2 Tl'
_chemical_formula_weight 632.90
_space_group_IT_number 61
_symmetry_cell_setting orthorhombic
_symmetry_space_group_name_Hall '-P 2ac 2ab'
_symmetry_space_group_name_H-M 'P b c a'
_atom_sites_solution_hydrogens geom
_atom_sites_solution_primary direct
_atom_sites_solution_secondary difmap
_audit_creation_date 05/10/2005
_audit_creation_method SHELXL-97
_cell_angle_alpha 90.00
_cell_angle_beta 90.00
_cell_angle_gamma 90.00
_cell_formula_units_Z 8
_cell_length_a 17.6779(10)
_cell_length_b 14.6764(8)
_cell_length_c 20.5840(11)
_cell_measurement_reflns_used 1853
_cell_measurement_temperature 120(2)
_cell_measurement_theta_max 29.12
_cell_measurement_theta_min 2.78
_cell_volume 5340.5(5)
_computing_cell_refinement 'SAINT (Bruker, 1999)'
_computing_data_collection 'SMART (Bruker, 1999)'
_computing_data_reduction 'SAINT (Bruker, 1999), XTEL (local program)'
_computing_structure_refinement 'SHELXL-97 (Sheldrick, 1997)'
_computing_structure_solution 'SHELXS-97 (Sheldrick, 1990)'
_diffrn_ambient_temperature 120(2)
_diffrn_detector 'CCD area detector'
_diffrn_detector_area_resol_mean 44.52
_diffrn_detector_type 'Bruker SMART 6000'
_diffrn_measured_fraction_theta_full 0.999
_diffrn_measured_fraction_theta_max 0.999
_diffrn_measurement_details '   0.30 degree frames measured for 3.17 seconds each'
_diffrn_measurement_device 'three-circle goniometer with fixed chi'
_diffrn_measurement_device_type 'Bruker Platform goniometer'
_diffrn_measurement_method '\w scans'
_diffrn_radiation_monochromator graphite
_diffrn_radiation_source 'fine-focus sealed tube'
_diffrn_radiation_type MoK\a
_diffrn_radiation_wavelength 0.71073
_diffrn_reflns_av_R_equivalents 0.1419
_diffrn_reflns_av_sigmaI/netI 0.0865
_diffrn_reflns_limit_h_max 24
_diffrn_reflns_limit_h_min -24
_diffrn_reflns_limit_k_max 20
_diffrn_reflns_limit_k_min -20
_diffrn_reflns_limit_l_max 20
_diffrn_reflns_limit_l_min -28
_diffrn_reflns_number 61949
_diffrn_reflns_theta_full 30.04
_diffrn_reflns_theta_max 30.04
_diffrn_reflns_theta_min 2.06
_diffrn_standards_decay_% 0.0
_exptl_absorpt_coefficient_mu 6.181
_exptl_absorpt_correction_T_max 1.000
_exptl_absorpt_correction_T_min 0.747
_exptl_absorpt_correction_type multi-scan
_exptl_crystal_colour orange
_exptl_crystal_density_diffrn 1.574
_exptl_crystal_density_method 'not measured'
_exptl_crystal_description irregular
_exptl_crystal_F_000 2512
_exptl_crystal_id MSC05147
_exptl_crystal_size_max 0.25
_exptl_crystal_size_mid 0.25
_exptl_crystal_size_min 0.25
_refine_diff_density_max 1.819
_refine_diff_density_min -1.265
_refine_diff_density_rms 0.149
_refine_ls_extinction_method none
_refine_ls_goodness_of_fit_ref 0.748
_refine_ls_hydrogen_treatment mixed
_refine_ls_matrix_type full
_refine_ls_number_parameters 429
_refine_ls_number_reflns 7819
_refine_ls_number_restraints 0
_refine_ls_restrained_S_all 0.748
_refine_ls_R_factor_all 0.0602
_refine_ls_R_factor_gt 0.0283
_refine_ls_shift/su_max 0.001
_refine_ls_shift/su_mean 0.000
_refine_ls_structure_factor_coef Fsqd
_refine_ls_weighting_details 'calc w=1/[\s^2^(Fo^2^)+(0.0000P)^2^+0.0000P] where P=(Fo^2^+2Fc^2^)/3'
_refine_ls_weighting_scheme calc
_refine_ls_wR_factor_gt 0.0549
_refine_ls_wR_factor_ref 0.0622
_reflns_number_gt 4852
_reflns_number_total 7819
_reflns_threshold_expression >2sigma(I)
_cod_data_source_file ic0700598-file003.cif
_cod_data_source_block Compound9
_cod_depositor_comments
;
The following automatic conversions were performed:

'_symmetry_cell_setting' value 'Orthorhombic' changed to
'orthorhombic' according to
/usr/data/users/saulius/automatic-downloads/retrospective/ACS/lib/dictionaries/cif_core.dic
dictionary named 'cif_core.dic' version 2.4.2 from 2011-04-26.

Automatic conversion script
Id: cif_fix_values 2281 2013-09-26 08:29:07Z andrius 
;
_cod_original_sg_symbol_H-M 'Pbca '
_cod_database_code 4339233

loop_
_symmetry_equiv_pos_as_xyz
'x, y, z'
'-x+1/2, -y, z+1/2'
'x+1/2, -y+1/2, -z'
'-x, y+1/2, -z+1/2'
'-x, -y, -z'
'x-1/2, y, -z-1/2'
'-x-1/2, y-1/2, z'
'x, -y-1/2, z-1/2'

loop_
_atom_site_label
_atom_site_type_symbol
_atom_site_fract_x
_atom_site_fract_y
_atom_site_fract_z
_atom_site_U_iso_or_equiv
_atom_site_adp_type
_atom_site_occupancy
_atom_site_symmetry_multiplicity
_atom_site_calc_flag
Tl1 Tl 0.235985(7) 0.031556(9) 0.180457(7) 0.01761(4) Uani 1 1 d
P2 P 0.09913(5) 0.05267(6) 0.26285(5) 0.01426(19) Uani 1 1 d
C3 C 0.03512(18) 0.1062(2) 0.20581(18) 0.0154(7) Uani 1 1 d
C4 C -0.0373(2) 0.1356(3) 0.2248(2) 0.0180(8) Uani 1 1 d
C5 C -0.08732(18) 0.1788(2) 0.1829(2) 0.0196(8) Uani 1 1 d
C6 C -0.1671(2) 0.2065(3) 0.2043(3) 0.0244(10) Uani 1 1 d
C7 C -0.0613(2) 0.1959(3) 0.1201(2) 0.0212(8) Uani 1 1 d
C8 C 0.0085(2) 0.1675(3) 0.0995(2) 0.0188(8) Uani 1 1 d
C9 C 0.05994(18) 0.1201(2) 0.14037(18) 0.0158(8) Uani 1 1 d
N10 N 0.13061(15) 0.0931(2) 0.12027(14) 0.0160(6) Uani 1 1 d
C11 C 0.14608(18) 0.0877(2) 0.05377(18) 0.0148(7) Uani 1 1 d
C12 C 0.09886(19) 0.0387(3) 0.01099(19) 0.0188(8) Uani 1 1 d
C13 C 0.11354(19) 0.0313(3) -0.05409(19) 0.0193(8) Uani 1 1 d
C14 C 0.17788(19) 0.0712(2) -0.08158(18) 0.0164(7) Uani 1 1 d
C15 C 0.1935(3) 0.0631(3) -0.1528(2) 0.0212(9) Uani 1 1 d
C16 C 0.22651(18) 0.1166(2) -0.04001(18) 0.0150(7) Uani 1 1 d
C17 C 0.21237(18) 0.1265(2) 0.02723(17) 0.0142(7) Uani 1 1 d
P18 P 0.27682(5) 0.18559(7) 0.08299(5) 0.01485(19) Uani 1 1 d
C19 C 0.0617(2) -0.0645(3) 0.2736(2) 0.0184(8) Uani 1 1 d
C20 C -0.0169(2) -0.0731(3) 0.3031(2) 0.0269(10) Uani 1 1 d
C21 C 0.0649(3) -0.1142(3) 0.2092(2) 0.0273(10) Uani 1 1 d
C22 C 0.0798(2) 0.1103(3) 0.34078(18) 0.0178(8) Uani 1 1 d
C23 C 0.1174(3) 0.0599(3) 0.3965(2) 0.0276(10) Uani 1 1 d
C24 C 0.1072(3) 0.2088(3) 0.3370(2) 0.0250(10) Uani 1 1 d
C25 C 0.36936(19) 0.1778(3) 0.04130(19) 0.0160(7) Uani 1 1 d
C26 C 0.3978(2) 0.0798(3) 0.0445(2) 0.0233(9) Uani 1 1 d
C27 C 0.4265(2) 0.2438(3) 0.0704(2) 0.0216(8) Uani 1 1 d
C28 C 0.25018(19) 0.3080(2) 0.0743(2) 0.0206(8) Uani 1 1 d
C29 C 0.2581(3) 0.3462(3) 0.0064(2) 0.0283(9) Uani 1 1 d
C30 C 0.1706(2) 0.3213(3) 0.1012(3) 0.0321(11) Uani 1 1 d
H31 H -0.056(3) 0.128(3) 0.265(2) 0.050 Uiso 1 1 d
H32 H -0.171(2) 0.202(3) 0.238(2) 0.028(16) Uiso 1 1 d
H33 H -0.199(4) 0.157(5) 0.190(3) 0.08(2) Uiso 1 1 d
H34 H -0.180(3) 0.267(4) 0.194(3) 0.058(17) Uiso 1 1 d
H35 H -0.0877(19) 0.224(2) 0.0924(19) 0.010(9) Uiso 1 1 d
H36 H 0.0230(18) 0.180(2) 0.0625(18) 0.007(9) Uiso 1 1 d
H37 H 0.057(2) 0.010(3) 0.0286(19) 0.020(10) Uiso 1 1 d
H38 H 0.086(2) 0.001(3) -0.0803(19) 0.016(10) Uiso 1 1 d
H39 H 0.185(3) -0.003(4) -0.172(3) 0.059(16) Uiso 1 1 d
H40 H 0.169(3) 0.094(4) -0.181(3) 0.049(15) Uiso 1 1 d
H41 H 0.231(4) 0.066(6) -0.156(4) 0.11(3) Uiso 1 1 d
H42 H 0.2684(19) 0.143(3) -0.0588(18) 0.015(9) Uiso 1 1 d
H43 H 0.093(3) -0.086(4) 0.296(2) 0.050 Uiso 1 1 d
H44 H -0.019(2) -0.045(3) 0.344(2) 0.036(13) Uiso 1 1 d
H45 H -0.030(3) -0.132(4) 0.309(2) 0.050(15) Uiso 1 1 d
H46 H -0.057(2) -0.046(3) 0.2746(19) 0.016(10) Uiso 1 1 d
H47 H 0.048(2) -0.177(3) 0.218(2) 0.027(11) Uiso 1 1 d
H48 H 0.035(2) -0.085(3) 0.177(2) 0.033(12) Uiso 1 1 d
H49 H 0.112(3) -0.114(3) 0.192(2) 0.044(14) Uiso 1 1 d
H50 H 0.0285(18) 0.109(2) 0.3483(16) 0.005(8) Uiso 1 1 d
H51 H 0.169(3) 0.060(3) 0.391(2) 0.039(13) Uiso 1 1 d
H52 H 0.096(2) -0.004(3) 0.404(2) 0.028(11) Uiso 1 1 d
H53 H 0.1082(18) 0.091(3) 0.4355(18) 0.011(9) Uiso 1 1 d
H54 H 0.097(2) 0.245(3) 0.379(2) 0.024(11) Uiso 1 1 d
H55 H 0.148(3) 0.211(4) 0.337(3) 0.047(17) Uiso 1 1 d
H56 H 0.082(2) 0.252(3) 0.295(2) 0.031(12) Uiso 1 1 d
H57 H 0.3631(18) 0.193(3) 0.0009(19) 0.009(9) Uiso 1 1 d
H58 H 0.364(2) 0.035(3) 0.026(2) 0.036(12) Uiso 1 1 d
H59 H 0.4078(19) 0.062(3) 0.087(2) 0.016(10) Uiso 1 1 d
H60 H 0.447(2) 0.075(3) 0.0227(18) 0.017(10) Uiso 1 1 d
H61 H 0.430(2) 0.233(3) 0.112(2) 0.018(11) Uiso 1 1 d
H62 H 0.4128(19) 0.311(3) 0.0703(18) 0.018(10) Uiso 1 1 d
H63 H 0.474(2) 0.231(3) 0.052(2) 0.031(12) Uiso 1 1 d
H64 H 0.289(2) 0.338(3) 0.1087(19) 0.023(11) Uiso 1 1 d
H65 H 0.315(3) 0.350(4) -0.015(2) 0.054(15) Uiso 1 1 d
H66 H 0.245(3) 0.400(5) 0.008(3) 0.071(19) Uiso 1 1 d
H67 H 0.220(3) 0.314(5) -0.028(3) 0.08(2) Uiso 1 1 d
H68 H 0.170(2) 0.295(3) 0.141(2) 0.018(11) Uiso 1 1 d
H69 H 0.135(2) 0.293(3) 0.074(2) 0.035(13) Uiso 1 1 d
H70 H 0.156(3) 0.386(4) 0.100(2) 0.059(16) Uiso 1 1 d

loop_
_atom_site_aniso_label
_atom_site_aniso_U_11
_atom_site_aniso_U_22
_atom_site_aniso_U_33
_atom_site_aniso_U_23
_atom_site_aniso_U_13
_atom_site_aniso_U_12
Tl1 0.01456(6) 0.01925(7) 0.01902(7) 0.00241(6) 0.00105(6) 0.00354(6)
P2 0.0124(4) 0.0151(5) 0.0152(5) 0.0004(4) 0.0005(3) 0.0014(3)
C3 0.0136(16) 0.0154(18) 0.017(2) 0.0020(15) -0.0008(13) 0.0004(13)
C4 0.0152(17) 0.0154(19) 0.024(2) -0.0010(16) 0.0003(15) -0.0026(14)
C5 0.0115(16) 0.0158(18) 0.031(2) -0.0010(18) -0.0034(16) -0.0018(13)
C6 0.015(2) 0.023(2) 0.035(3) 0.004(2) -0.0033(18) 0.0017(16)
C7 0.0196(19) 0.017(2) 0.027(2) 0.0038(17) -0.0096(16) 0.0001(15)
C8 0.0208(19) 0.023(2) 0.013(2) 0.0058(16) 0.0002(15) -0.0042(15)
C9 0.0129(16) 0.0136(18) 0.021(2) -0.0001(15) -0.0018(14) -0.0030(13)
N10 0.0129(14) 0.0199(16) 0.0152(17) 0.0014(13) -0.0023(11) -0.0005(12)
C11 0.0136(16) 0.0143(17) 0.017(2) 0.0008(15) -0.0021(13) 0.0007(13)
C12 0.0148(16) 0.0193(19) 0.022(2) 0.0002(17) -0.0012(14) -0.0032(15)
C13 0.0160(16) 0.0191(18) 0.023(2) -0.0035(18) -0.0076(14) -0.0020(16)
C14 0.0185(17) 0.0164(18) 0.014(2) -0.0020(15) -0.0022(14) 0.0038(14)
C15 0.023(2) 0.022(2) 0.019(2) -0.0010(17) -0.0030(17) 0.0015(16)
C16 0.0148(18) 0.0111(16) 0.019(2) -0.0009(14) 0.0006(14) 0.0003(13)
C17 0.0125(15) 0.0121(17) 0.018(2) 0.0008(14) -0.0024(13) 0.0000(12)
P18 0.0147(5) 0.0148(4) 0.0151(5) -0.0011(4) -0.0013(3) -0.0010(3)
C19 0.0198(19) 0.0161(18) 0.019(2) 0.0042(16) 0.0024(14) 0.0017(14)
C20 0.026(2) 0.020(2) 0.034(3) -0.0007(19) 0.0088(18) -0.0057(17)
C21 0.028(2) 0.024(2) 0.030(3) -0.0050(19) 0.0038(19) -0.0072(18)
C22 0.0139(17) 0.0187(19) 0.021(2) -0.0031(15) 0.0011(14) 0.0013(14)
C23 0.032(2) 0.031(2) 0.019(2) -0.0050(19) 0.0010(18) 0.0042(18)
C24 0.016(2) 0.026(2) 0.034(3) -0.0086(19) 0.0030(17) -0.0032(17)
C25 0.0151(17) 0.0210(19) 0.012(2) 0.0035(16) -0.0005(14) -0.0048(14)
C26 0.020(2) 0.021(2) 0.029(3) -0.0050(19) -0.0035(17) 0.0058(16)
C27 0.0150(17) 0.026(2) 0.024(2) -0.0029(18) -0.0027(18) -0.0015(17)
C28 0.021(2) 0.0139(17) 0.027(2) -0.0021(16) -0.0045(15) -0.0004(14)
C29 0.029(2) 0.017(2) 0.039(3) 0.0070(19) -0.005(2) 0.0025(17)
C30 0.024(2) 0.020(2) 0.053(4) -0.004(2) 0.007(2) 0.0028(17)

loop_
_atom_type_symbol
_atom_type_description
_atom_type_scat_dispersion_real
_atom_type_scat_dispersion_imag
_atom_type_scat_source
C C 0.0033 0.0016 'International Tables Vol C Tables 4.2.6.8 and 6.1.1.4'
H H 0.0000 0.0000 'International Tables Vol C Tables 4.2.6.8 and 6.1.1.4'
N N 0.0061 0.0033 'International Tables Vol C Tables 4.2.6.8 and 6.1.1.4'
P P 0.1023 0.0942 'International Tables Vol C Tables 4.2.6.8 and 6.1.1.4'
Tl Tl -2.8358 9.6688 'International Tables Vol C Tables 4.2.6.8 and 6.1.1.4'

loop_
_geom_angle_atom_site_label_1
_geom_angle_atom_site_label_2
_geom_angle_atom_site_label_3
_geom_angle
N10 Tl1 P2 68.00(7)
N10 Tl1 P18 64.88(7)
P2 Tl1 P18 118.81(2)
C3 P2 C22 104.43(17)
C3 P2 C19 104.86(17)
C22 P2 C19 104.76(18)
C3 P2 Tl1 100.61(12)
C22 P2 Tl1 134.02(12)
C19 P2 Tl1 105.20(12)
C4 C3 C9 119.8(3)
C4 C3 P2 121.5(3)
C9 C3 P2 118.7(2)
C5 C4 C3 123.3(4)
C5 C4 H31 113(3)
C3 C4 H31 123(3)
C4 C5 C7 116.5(3)
C4 C5 C6 122.0(4)
C7 C5 C6 121.5(4)
C5 C6 H32 110(4)
C5 C6 H33 104(4)
H32 C6 H33 100(5)
C5 C6 H34 114(3)
H32 C6 H34 106(5)
H33 C6 H34 120(5)
C8 C7 C5 122.0(4)
C8 C7 H35 116(3)
C5 C7 H35 122(3)
C7 C8 C9 122.9(4)
C7 C8 H36 120(2)
C9 C8 H36 117(2)
N10 C9 C8 123.0(3)
N10 C9 C3 121.4(3)
C8 C9 C3 115.5(3)
C9 N10 C11 119.3(3)
C9 N10 Tl1 130.9(2)
C11 N10 Tl1 109.3(2)
N10 C11 C12 121.7(3)
N10 C11 C17 121.2(3)
C12 C11 C17 117.1(3)
C13 C12 C11 122.7(3)
C13 C12 H37 120(2)
C11 C12 H37 117(2)
C12 C13 C14 121.1(3)
C12 C13 H38 124(3)
C14 C13 H38 115(3)
C16 C14 C13 117.2(3)
C16 C14 C15 121.9(3)
C13 C14 C15 120.9(3)
C14 C15 H39 114(3)
C14 C15 H40 123(3)
H39 C15 H40 99(4)
C14 C15 H41 106(7)
H39 C15 H41 100(8)
H40 C15 H41 113(8)
C14 C16 C17 123.0(3)
C14 C16 H42 116(2)
C17 C16 H42 121(2)
C11 C17 C16 118.9(3)
C11 C17 P18 117.6(3)
C16 C17 P18 123.4(3)
C17 P18 C25 103.26(16)
C17 P18 C28 103.80(16)
C25 P18 C28 103.78(17)
C17 P18 Tl1 85.15(11)
C25 P18 Tl1 117.36(12)
C28 P18 Tl1 134.74(13)
C21 C19 C20 110.1(3)
C21 C19 P2 109.1(3)
C20 C19 P2 116.8(3)
C21 C19 H43 107(4)
C20 C19 H43 112(4)
P2 C19 H43 101(4)
C19 C20 H44 110(3)
C19 C20 H45 112(3)
H44 C20 H45 107(4)
C19 C20 H46 112(2)
H44 C20 H46 109(4)
H45 C20 H46 107(4)
C19 C21 H47 107(3)
C19 C21 H48 112(3)
H47 C21 H48 113(4)
C19 C21 H49 112(3)
H47 C21 H49 111(4)
H48 C21 H49 104(4)
C23 C22 C24 111.2(3)
C23 C22 P2 110.6(3)
C24 C22 P2 109.4(3)
C23 C22 H50 107(2)
C24 C22 H50 110(2)
P2 C22 H50 109(2)
C22 C23 H51 110(3)
C22 C23 H52 113(2)
H51 C23 H52 113(4)
C22 C23 H53 110(2)
H51 C23 H53 106(3)
H52 C23 H53 105(3)
C22 C24 H54 113(2)
C22 C24 H55 111(4)
H54 C24 H55 98(5)
C22 C24 H56 115(2)
H54 C24 H56 107(3)
H55 C24 H56 111(5)
C27 C25 C26 111.4(3)
C27 C25 P18 111.3(3)
C26 C25 P18 109.3(3)
C27 C25 H57 107(2)
C26 C25 H57 109(2)
P18 C25 H57 108(2)
C25 C26 H58 115(3)
C25 C26 H59 112(2)
H58 C26 H59 107(3)
C25 C26 H60 110(2)
H58 C26 H60 109(3)
H59 C26 H60 104(3)
C25 C27 H61 109(3)
C25 C27 H62 117(2)
H61 C27 H62 102(3)
C25 C27 H63 108(3)
H61 C27 H63 107(4)
H62 C27 H63 114(3)
C29 C28 C30 111.9(4)
C29 C28 P18 115.0(3)
C30 C28 P18 108.7(3)
C29 C28 H64 113(2)
C30 C28 H64 108(2)
P18 C28 H64 99(2)
C28 C29 H65 118(3)
C28 C29 H66 107(4)
H65 C29 H66 103(5)
C28 C29 H67 113(3)
H65 C29 H67 109(4)
H66 C29 H67 105(5)
C28 C30 H68 107(2)
C28 C30 H69 110(3)
H68 C30 H69 110(4)
C28 C30 H70 111(3)
H68 C30 H70 115(4)
H69 C30 H70 103(4)

loop_
_geom_bond_atom_site_label_1
_geom_bond_atom_site_label_2
_geom_bond_distance
Tl1 N10 2.413(3)
Tl1 P2 2.9708(9)
Tl1 P18 3.1076(10)
P2 C3 1.810(4)
P2 C22 1.845(4)
P2 C19 1.857(4)
C3 C4 1.406(5)
C3 C9 1.431(5)
C4 C5 1.388(5)
C4 H31 0.89(5)
C5 C7 1.396(6)
C5 C6 1.532(6)
C6 H32 0.70(5)
C6 H33 0.96(7)
C6 H34 0.95(6)
C7 C8 1.369(5)
C7 H35 0.85(4)
C8 C9 1.420(5)
C8 H36 0.82(4)
C9 N10 1.375(4)
N10 C11 1.398(5)
C11 C12 1.410(5)
C11 C17 1.413(5)
C12 C13 1.369(5)
C12 H37 0.92(4)
C13 C14 1.399(5)
C13 H38 0.85(4)
C14 C16 1.384(5)
C14 C15 1.497(6)
C15 H39 1.06(6)
C15 H40 0.85(6)
C15 H41 0.67(8)
C16 C17 1.414(5)
C16 H42 0.92(3)
C17 P18 1.835(3)
P18 C25 1.851(4)
P18 C28 1.866(4)
C19 C21 1.514(6)
C19 C20 1.521(5)
C19 H43 0.79(5)
C20 H44 0.94(5)
C20 H45 0.90(6)
C20 H46 1.00(4)
C21 H47 0.99(4)
C21 H48 0.95(5)
C21 H49 0.90(5)
C22 C23 1.519(6)
C22 C24 1.527(6)
C22 H50 0.92(3)
C23 H51 0.92(4)
C23 H52 1.02(4)
C23 H53 0.94(4)
C24 H54 1.03(4)
C24 H55 0.72(5)
C24 H56 1.16(5)
C25 C27 1.523(5)
C25 C26 1.524(5)
C25 H57 0.87(4)
C26 H58 0.96(5)
C26 H59 0.94(4)
C26 H60 0.98(4)
C27 H61 0.86(4)
C27 H62 1.02(4)
C27 H63 0.94(4)
C28 C29 1.512(6)
C28 C30 1.524(5)
C28 H64 1.08(4)
C29 H65 1.09(5)
C29 H66 0.82(7)
C29 H67 1.08(6)
C30 H68 0.91(4)
C30 H69 0.93(5)
C30 H70 0.98(6)

loop_
_geom_torsion_atom_site_label_1
_geom_torsion_atom_site_label_2
_geom_torsion_atom_site_label_3
_geom_torsion_atom_site_label_4
_geom_torsion
N10 Tl1 P2 C3 -3.78(14)
P18 Tl1 P2 C3 38.08(13)
N10 Tl1 P2 C22 -126.02(19)
P18 Tl1 P2 C22 -84.16(18)
N10 Tl1 P2 C19 104.96(15)
P18 Tl1 P2 C19 146.82(13)
C22 P2 C3 C4 -34.5(3)
C19 P2 C3 C4 75.4(3)
Tl1 P2 C3 C4 -175.6(3)
C22 P2 C3 C9 144.3(3)
C19 P2 C3 C9 -105.8(3)
Tl1 P2 C3 C9 3.2(3)
C9 C3 C4 C5 -0.4(6)
P2 C3 C4 C5 178.4(3)
C3 C4 C5 C7 -2.5(5)
C3 C4 C5 C6 177.4(4)
C4 C5 C7 C8 3.2(6)
C6 C5 C7 C8 -176.7(4)
C5 C7 C8 C9 -1.1(6)
C7 C8 C9 N10 -178.6(4)
C7 C8 C9 C3 -1.8(5)
C4 C3 C9 N10 179.4(3)
P2 C3 C9 N10 0.6(5)
C4 C3 C9 C8 2.5(5)
P2 C3 C9 C8 -176.3(3)
C8 C9 N10 C11 -18.6(5)
C3 C9 N10 C11 164.7(3)
C8 C9 N10 Tl1 170.4(3)
C3 C9 N10 Tl1 -6.2(5)
P2 Tl1 N10 C9 5.9(3)
P18 Tl1 N10 C9 -133.8(3)
P2 Tl1 N10 C11 -165.7(2)
P18 Tl1 N10 C11 54.6(2)
C9 N10 C11 C12 -51.8(5)
Tl1 N10 C11 C12 121.0(3)
C9 N10 C11 C17 132.1(3)
Tl1 N10 C11 C17 -55.1(4)
N10 C11 C12 C13 -178.9(3)
C17 C11 C12 C13 -2.7(5)
C11 C12 C13 C14 1.1(6)
C12 C13 C14 C16 1.3(5)
C12 C13 C14 C15 -179.8(4)
C13 C14 C16 C17 -2.2(5)
C15 C14 C16 C17 178.9(3)
N10 C11 C17 C16 178.1(3)
C12 C11 C17 C16 1.8(5)
N10 C11 C17 P18 -0.8(4)
C12 C11 C17 P18 -177.1(3)
C14 C16 C17 C11 0.6(5)
C14 C16 C17 P18 179.4(3)
C11 C17 P18 C25 154.9(3)
C16 C17 P18 C25 -23.9(3)
C11 C17 P18 C28 -97.0(3)
C16 C17 P18 C28 84.2(3)
C11 C17 P18 Tl1 37.9(3)
C16 C17 P18 Tl1 -140.9(3)
N10 Tl1 P18 C17 -43.06(13)
P2 Tl1 P18 C17 -86.16(11)
N10 Tl1 P18 C25 -145.49(16)
P2 Tl1 P18 C25 171.41(14)
N10 Tl1 P18 C28 61.60(18)
P2 Tl1 P18 C28 18.50(17)
C3 P2 C19 C21 62.6(3)
C22 P2 C19 C21 172.3(3)
Tl1 P2 C19 C21 -43.0(3)
C3 P2 C19 C20 -63.0(4)
C22 P2 C19 C20 46.7(4)
Tl1 P2 C19 C20 -168.6(3)
C3 P2 C22 C23 168.3(3)
C19 P2 C22 C23 58.3(3)
Tl1 P2 C22 C23 -70.9(3)
C3 P2 C22 C24 -69.0(3)
C19 P2 C22 C24 -178.9(3)
Tl1 P2 C22 C24 51.9(3)
C17 P18 C25 C27 164.9(3)
C28 P18 C25 C27 56.9(3)
Tl1 P18 C25 C27 -103.7(3)
C17 P18 C25 C26 -71.6(3)
C28 P18 C25 C26 -179.7(3)
Tl1 P18 C25 C26 19.8(3)
C17 P18 C28 C29 -59.5(3)
C25 P18 C28 C29 48.1(3)
Tl1 P18 C28 C29 -156.5(2)
C17 P18 C28 C30 66.9(3)
C25 P18 C28 C30 174.5(3)
Tl1 P18 C28 C30 -30.1(4)
